data_4344517
loop_
_publ_author_name
'Miskowski, V.M.'
'Santarsiero, B.D.'
'Schaefer, W.P.'
'Gray, H.B.'
'Ansok, G.E.'

_publ_section_title
;
 Crystal Structure and Polarized Electronic Spectra of a
 (mue-Superoxo)dicobalt(III) Complex: (((N H3)5 Co)2 O2) (N O3)2 Cl3 (H2
 O)2
;
_journal_name_full 'Inorganic Chemistry'
_journal_page_first 172
_journal_page_last 176
_journal_volume 23
_journal_year 1984
_chemical_formula_sum 'Cl3 Co2 H34 N12 O10'
_chemical_name_systematic '((N H3)5 Co)2 O2 (N O3)2 Cl3 (H2 O)2'
_space_group_IT_number 58
_symmetry_space_group_name_Hall '-P 2 2n'
_symmetry_space_group_name_H-M 'P n n m'
_cell_angle_alpha 90
_cell_angle_beta 90
_cell_angle_gamma 90
_cell_formula_units_Z 2
_cell_length_a 17.367
_cell_length_b 8.735
_cell_length_c 6.951
_cell_volume 1054.472
_citation_journal_id_ASTM INOCAJ
_cod_data_source_file Miskowski_INOCAJ_1984_1319.cif
_cod_data_source_block H34Cl3Co2N12O10
_cod_original_formula_sum 'H34 Cl3 Co2 N12 O10'
_cod_database_code 4344517

loop_
_symmetry_equiv_pos_as_xyz
x,y,z
-x,-y,z
x+1/2,-y+1/2,-z+1/2
-x+1/2,y+1/2,-z+1/2
-x,-y,-z
x,y,-z
-x-1/2,y-1/2,z-1/2
x-1/2,-y-1/2,z-1/2

loop_
_atom_site_label
_atom_site_type_symbol
_atom_site_fract_x
_atom_site_fract_y
_atom_site_fract_z
_atom_site_occupancy
_atom_site_U_iso_or_equiv
O4 O-2 0.0954 0.5948 0 1 0.0
H1 H+1 0.1666 0.3983 0 1 0.0
Cl1 Cl-1 0.5 0.5 0 1 0.0
H3 H+1 0.0182 0.3266 0.1571 1 0.0
Cl2 Cl-1 0.7088 0.19 0 1 0.0
N1 N-3 0.1871 0.3074 0 1 0.0
H9 H+1 0.1163 0.6322 0.0905 1 0.0
H5 H+1 0.0294 0.2087 0.2782 1 0.0
H6 H+1 0.1809 0.0981 0.2866 1 0.0
O2 O-2 0.4321 0.0869 0 1 0.0
N2 N-3 0.0521 0.2647 0.1987 1 0.0
N4 N+5 0.3726 0.162 0 1 0.0
H8 H+1 0.1251 0.9831 0.2623 1 0.0
Co1 Co+3 0.1069 0.15232 0 1 0.0
O1 O 0.0363 0.9842 0 1 0.0
H7 H+1 0.1985 0.9771 0.1624 1 0.0
H4 H+1 0.0837 0.3198 0.2781 1 0.0
H2 H+1 0.2182 0.3013 0.0956 1 0.0
O3 O-2 0.3406 0.2015 0.154 1 0.0
N3 N-3 0.1608 0.0382 0.2008 1 0.0
